data_4317916
loop_
_publ_author_name
'Praveen Kommana'
'Sudha Kumaraswamy'
'J. J. Vittal'
'K. C. Kumara Swamy'

_publ_section_title
;
 Apical versus Equatorial Disposition of Substituents in
 Tetraoxyphosphoranes Bearing a 1,3,2-Dioxaphosphocin Ring: Implications
 on Apicophilicity in Trigonal Bipyramidal Phosphorus
;
_journal_name_full 'Inorganic Chemistry'
_journal_page_first 2356
_journal_page_last 2363
_journal_paper_doi 10.1021/ic010935w
_journal_volume 41
_journal_year 2002
_chemical_formula_sum 'C36 H38 Cl4 N O4 P'
_chemical_formula_weight 721.44
_chemical_name_systematic
;

  ?

;
_space_group_IT_number 2
_symmetry_cell_setting triclinic
_symmetry_space_group_name_Hall '-P 1'
_symmetry_space_group_name_H-M 'P -1'
_atom_sites_solution_hydrogens geom
_atom_sites_solution_primary direct
_atom_sites_solution_secondary difmap
_audit_creation_method SHELXL-97
_cell_angle_alpha 105.74(4)
_cell_angle_beta 101.57(2)
_cell_angle_gamma 104.65(3)
_cell_formula_units_Z 2
_cell_length_a 10.2190(14)
_cell_length_b 11.192(6)
_cell_length_c 17.157(3)
_cell_measurement_temperature 293(2)
_cell_volume 1749.3(12)
_computing_structure_refinement 'SHELXL-97 (Sheldrick, 1997)'
_computing_structure_solution 'SHELXS-97 (Sheldrick, 1990)'
_diffrn_ambient_temperature 293(2)
_diffrn_measured_fraction_theta_full 0.998
_diffrn_measured_fraction_theta_max 0.998
_diffrn_radiation_monochromator graphite
_diffrn_radiation_source 'fine-focus sealed tube'
_diffrn_radiation_type MoK\a
_diffrn_radiation_wavelength 0.71073
_diffrn_reflns_av_R_equivalents 0.0000
_diffrn_reflns_av_sigmaI/netI 0.0473
_diffrn_reflns_limit_h_max 12
_diffrn_reflns_limit_h_min 0
_diffrn_reflns_limit_k_max 12
_diffrn_reflns_limit_k_min -13
_diffrn_reflns_limit_l_max 19
_diffrn_reflns_limit_l_min -20
_diffrn_reflns_number 6143
_diffrn_reflns_theta_full 24.99
_diffrn_reflns_theta_max 24.99
_diffrn_reflns_theta_min 1.29
_exptl_absorpt_coefficient_mu 0.424
_exptl_absorpt_correction_type none
_exptl_crystal_density_diffrn 1.370
_exptl_crystal_density_method 'not measured'
_exptl_crystal_F_000 752
_exptl_crystal_size_max 0.40
_exptl_crystal_size_mid 0.30
_exptl_crystal_size_min 0.10
_refine_diff_density_max 0.669
_refine_diff_density_min -0.382
_refine_diff_density_rms 0.088
_refine_ls_extinction_method none
_refine_ls_goodness_of_fit_ref 1.182
_refine_ls_hydrogen_treatment mixed
_refine_ls_matrix_type full
_refine_ls_number_parameters 424
_refine_ls_number_reflns 6143
_refine_ls_number_restraints 0
_refine_ls_restrained_S_all 1.182
_refine_ls_R_factor_all 0.1076
_refine_ls_R_factor_gt 0.0584
_refine_ls_shift/su_max 0.000
_refine_ls_shift/su_mean 0.000
_refine_ls_structure_factor_coef Fsqd
_refine_ls_weighting_details 'w=1/[\s^2^(Fo^2^)+(0.0832P)^2^+2.4214P] where P=(Fo^2^+2Fc^2^)/3'
_refine_ls_weighting_scheme calc
_refine_ls_wR_factor_gt 0.1498
_refine_ls_wR_factor_ref 0.2146
_reflns_number_gt 3398
_reflns_number_total 6143
_reflns_threshold_expression >2sigma(I)
_cod_data_source_file ic010935w_1.cif
_cod_data_source_block compd1
_cod_depositor_comments
;
The following automatic conversions were performed:

'_symmetry_cell_setting' value 'TRICLINIC' changed to 'triclinic'
according to the built-in table from CIF Core dictionary named
'cif_core.dic' version 2.4.1 from 2010-06-29.

Automatic conversion script
Id: cif_fix_values 1646 2011-03-28 12:23:43Z adriana 

The following automatic conversions were performed:

'_refine_ls_weighting_scheme' value 'calc
w=1/[\s^2^(Fo^2^)+(0.0832P)^2^+2.4214P] where P=(Fo^2^+2Fc^2^)/3' was
changed to 'calc'. New tag '_refine_ls_weighting_details' was
created. The value of the new tag was set to
'w=1/[\s^2^(Fo^2^)+(0.0832P)^2^+2.4214P] where P=(Fo^2^+2Fc^2^)/3'.

Automatic conversion script
Id: cif_fix_values 3143 2015-03-26 13:38:13Z robertas 
;
_cod_original_cell_volume 1749.3(10)
_cod_database_code 4317916

loop_
_symmetry_equiv_pos_as_xyz
'x, y, z'
'-x, -y, -z'

loop_
_atom_site_label
_atom_site_type_symbol
_atom_site_fract_x
_atom_site_fract_y
_atom_site_fract_z
_atom_site_U_iso_or_equiv
_atom_site_adp_type
_atom_site_occupancy
_atom_site_calc_flag
_atom_site_refinement_flags
_atom_site_disorder_assembly
_atom_site_disorder_group
P P 0.13801(14) 0.28773(12) 0.83508(8) 0.0409(3) Uani 1 d . . .
Cl1 Cl 0.46857(19) 0.68104(15) 0.85060(10) 0.0743(5) Uani 1 d . . .
Cl2 Cl 0.50785(17) 0.66398(15) 0.66949(11) 0.0673(5) Uani 1 d . . .
Cl3 Cl 0.33659(19) 0.40904(17) 0.51604(9) 0.0736(5) Uani 1 d . . .
Cl4 Cl 0.11483(17) 0.17563(15) 0.54128(8) 0.0637(4) Uani 1 d . . .
O1 O 0.1737(3) 0.1607(3) 0.84680(19) 0.0402(8) Uani 1 d . . .
O2 O -0.0249(4) 0.2752(3) 0.80724(19) 0.0449(8) Uani 1 d . . .
O3 O 0.2616(4) 0.4243(3) 0.8448(2) 0.0478(9) Uani 1 d . . .
O4 O 0.1347(4) 0.2309(3) 0.72767(19) 0.0435(8) Uani 1 d . . .
N N 0.1546(4) 0.3557(4) 0.9412(2) 0.0437(10) Uani 1 d . . .
C1 C 0.1604(5) 0.0430(4) 0.7837(3) 0.0396(11) Uani 1 d . . .
C2 C 0.2799(5) 0.0085(5) 0.7752(3) 0.0449(12) Uani 1 d . . .
C3 C 0.2574(6) -0.1087(5) 0.7121(4) 0.0545(14) Uani 1 d . . .
H3 H 0.3354 -0.1337 0.7047 0.065 Uiso 1 calc R . .
C4 C 0.1240(6) -0.1911(5) 0.6592(4) 0.0562(14) Uani 1 d . . .
C5 C 0.0087(6) -0.1548(5) 0.6748(3) 0.0539(14) Uani 1 d . . .
H5 H -0.0819 -0.2105 0.6429 0.065 Uiso 1 calc R . .
C6 C 0.0245(5) -0.0384(5) 0.7363(3) 0.0441(12) Uani 1 d . . .
C7 C -0.1053(5) -0.0046(5) 0.7500(3) 0.0502(13) Uani 1 d . . .
H7A H -0.0846 0.0476 0.8090 0.060 Uiso 1 calc R . .
H7B H -0.1811 -0.0853 0.7384 0.060 Uiso 1 calc R . .
C8 C -0.1564(5) 0.0707(5) 0.6950(3) 0.0452(12) Uani 1 d . . .
C9 C -0.2364(6) 0.0034(7) 0.6130(3) 0.0605(16) Uani 1 d . . .
H9 H -0.2622 -0.0876 0.5918 0.073 Uiso 1 calc R . .
C10 C -0.2797(6) 0.0720(7) 0.5604(4) 0.0647(17) Uani 1 d . . .
C11 C -0.2508(6) 0.2067(7) 0.5947(4) 0.0634(16) Uani 1 d . . .
H11 H -0.2845 0.2508 0.5607 0.076 Uiso 1 calc R . .
C12 C -0.1731(6) 0.2770(6) 0.6780(3) 0.0512(13) Uani 1 d . . .
C13 C -0.1197(5) 0.2067(5) 0.7252(3) 0.0465(12) Uani 1 d . . .
C14 C 0.4307(6) 0.0888(5) 0.8338(4) 0.0512(13) Uani 1 d . . .
C15 C 0.5420(7) 0.0322(7) 0.8081(5) 0.085(2) Uani 1 d . . .
H15A H 0.5488 0.0398 0.7545 0.128 Uiso 1 calc R . .
H15B H 0.5159 -0.0586 0.8034 0.128 Uiso 1 calc R . .
H15C H 0.6316 0.0797 0.8501 0.128 Uiso 1 calc R . .
C16 C 0.4752(7) 0.2295(6) 0.8317(5) 0.0739(19) Uani 1 d . . .
H16A H 0.4589 0.2268 0.7741 0.111 Uiso 1 calc R . .
H16B H 0.5738 0.2727 0.8614 0.111 Uiso 1 calc R . .
H16C H 0.4208 0.2770 0.8584 0.111 Uiso 1 calc R . .
C17 C 0.4363(7) 0.0951(9) 0.9236(4) 0.090(2) Uani 1 d . . .
H17A H 0.5303 0.1447 0.9600 0.135 Uiso 1 calc R . .
H17B H 0.4111 0.0078 0.9260 0.135 Uiso 1 calc R . .
H17C H 0.3712 0.1368 0.9419 0.135 Uiso 1 calc R . .
C18 C 0.1059(7) -0.3137(6) 0.5889(4) 0.0719(18) Uani 1 d . . .
H18A H 0.0099 -0.3708 0.5714 0.108 Uiso 1 calc R . .
H18B H 0.1682 -0.3576 0.6085 0.108 Uiso 1 calc R . .
H18C H 0.1282 -0.2910 0.5419 0.108 Uiso 1 calc R . .
C19 C -0.3561(8) 0.0005(8) 0.4657(4) 0.091(2) Uani 1 d . . .
H19A H -0.4204 0.0433 0.4470 0.137 Uiso 1 calc R . .
H19B H -0.4078 -0.0890 0.4566 0.137 Uiso 1 calc R . .
H19C H -0.2880 0.0026 0.4345 0.137 Uiso 1 calc R . .
C20 C -0.1542(7) 0.4268(6) 0.7145(4) 0.0580(15) Uani 1 d . . .
C21 C 0.0006(7) 0.5108(7) 0.7409(5) 0.080(2) Uani 1 d . . .
H21A H 0.0069 0.5987 0.7429 0.120 Uiso 1 calc R . .
H21B H 0.0454 0.4745 0.7006 0.120 Uiso 1 calc R . .
H21C H 0.0470 0.5122 0.7958 0.120 Uiso 1 calc R . .
C22 C -0.2343(9) 0.4710(9) 0.6476(5) 0.104(3) Uani 1 d . . .
H22A H -0.3331 0.4214 0.6302 0.155 Uiso 1 calc R . .
H22B H -0.1982 0.4563 0.5996 0.155 Uiso 1 calc R . .
H22C H -0.2216 0.5627 0.6713 0.155 Uiso 1 calc R . .
C23 C -0.2105(9) 0.4515(7) 0.7901(5) 0.088(2) Uani 1 d . . .
H23A H -0.3093 0.4021 0.7730 0.131 Uiso 1 calc R . .
H23B H -0.1977 0.5434 0.8132 0.131 Uiso 1 calc R . .
H23C H -0.1604 0.4249 0.8323 0.131 Uiso 1 calc R . .
C24 C 0.2937(5) 0.4339(5) 0.7723(3) 0.0418(11) Uani 1 d . . .
C25 C 0.3819(5) 0.5411(5) 0.7648(3) 0.0446(12) Uani 1 d . . .
C26 C 0.3951(5) 0.5336(5) 0.6836(3) 0.0479(13) Uani 1 d . . .
C27 C 0.3184(5) 0.4194(5) 0.6147(3) 0.0446(12) Uani 1 d . . .
C28 C 0.2241(5) 0.3119(5) 0.6243(3) 0.0429(12) Uani 1 d . . .
C29 C 0.2161(5) 0.3203(5) 0.7054(3) 0.0404(11) Uani 1 d . . .
C30 C 0.2920(8) 0.4334(8) 0.9998(4) 0.092(2) Uani 1 d . . .
H30A H 0.2873 0.4456 1.0566 0.138 Uiso 1 calc R . .
H30B H 0.3213 0.5173 0.9927 0.138 Uiso 1 calc R . .
H30C H 0.3589 0.3889 0.9891 0.138 Uiso 1 calc R . .
C31 C 0.0642(8) 0.2866(6) 0.9793(3) 0.0674(18) Uani 1 d . . .
C32 C 0.1058(13) 0.2090(8) 1.0211(5) 0.123(4) Uani 1 d . . .
H32 H 0.1909 0.1937 1.0203 0.147 Uiso 1 calc R . .
C33 C 0.023(2) 0.1527(11) 1.0646(9) 0.199(10) Uani 1 d . . .
H33 H 0.0517 0.0958 1.0896 0.238 Uiso 1 calc R . .
C34 C -0.089(2) 0.1754(13) 1.0718(7) 0.209(11) Uani 1 d . . .
H34 H -0.1395 0.1378 1.1035 0.251 Uiso 1 calc R . .
C35 C -0.1435(10) 0.2632(13) 1.0295(6) 0.153(5) Uani 1 d . . .
H35 H -0.2262 0.2809 1.0342 0.183 Uiso 1 calc R . .
C36 C -0.0611(8) 0.3162(11) 0.9826(5) 0.120(4) Uani 1 d . . .
H36 H -0.0889 0.3698 0.9544 0.144 Uiso 1 calc R . .

loop_
_atom_site_aniso_label
_atom_site_aniso_U_11
_atom_site_aniso_U_22
_atom_site_aniso_U_33
_atom_site_aniso_U_23
_atom_site_aniso_U_13
_atom_site_aniso_U_12
P 0.0496(8) 0.0383(7) 0.0302(6) 0.0100(5) 0.0094(6) 0.0100(6)
Cl1 0.0868(12) 0.0499(8) 0.0561(9) 0.0062(7) 0.0101(8) -0.0068(8)
Cl2 0.0656(10) 0.0592(9) 0.0848(11) 0.0326(8) 0.0369(8) 0.0128(7)
Cl3 0.0862(11) 0.0866(11) 0.0504(8) 0.0308(8) 0.0350(8) 0.0119(9)
Cl4 0.0713(10) 0.0665(9) 0.0359(7) 0.0060(6) 0.0163(7) 0.0050(7)
O1 0.0460(19) 0.0388(18) 0.0324(17) 0.0087(14) 0.0098(14) 0.0131(15)
O2 0.053(2) 0.048(2) 0.0307(17) 0.0081(15) 0.0072(15) 0.0211(16)
O3 0.061(2) 0.0423(19) 0.0316(18) 0.0106(15) 0.0117(16) 0.0067(16)
O4 0.056(2) 0.0362(18) 0.0313(17) 0.0095(14) 0.0130(15) 0.0055(16)
N 0.048(2) 0.040(2) 0.030(2) 0.0048(17) 0.0033(18) 0.0057(19)
C1 0.049(3) 0.036(2) 0.036(3) 0.013(2) 0.017(2) 0.012(2)
C2 0.046(3) 0.047(3) 0.041(3) 0.017(2) 0.011(2) 0.013(2)
C3 0.055(3) 0.049(3) 0.056(3) 0.007(3) 0.019(3) 0.021(3)
C4 0.066(4) 0.044(3) 0.051(3) 0.007(3) 0.016(3) 0.018(3)
C5 0.048(3) 0.048(3) 0.052(3) 0.009(3) 0.009(3) 0.007(3)
C6 0.044(3) 0.037(3) 0.046(3) 0.010(2) 0.014(2) 0.009(2)
C7 0.044(3) 0.046(3) 0.051(3) 0.009(2) 0.016(2) 0.006(2)
C8 0.038(3) 0.056(3) 0.038(3) 0.013(2) 0.011(2) 0.011(2)
C9 0.040(3) 0.081(4) 0.046(3) 0.006(3) 0.007(3) 0.017(3)
C10 0.044(3) 0.094(5) 0.044(3) 0.009(3) 0.005(3) 0.024(3)
C11 0.064(4) 0.095(5) 0.042(3) 0.028(3) 0.013(3) 0.041(4)
C12 0.053(3) 0.066(4) 0.040(3) 0.021(3) 0.010(2) 0.029(3)
C13 0.045(3) 0.057(3) 0.033(3) 0.010(2) 0.008(2) 0.017(2)
C14 0.047(3) 0.051(3) 0.054(3) 0.018(3) 0.013(3) 0.015(2)
C15 0.052(4) 0.079(5) 0.103(6) 0.009(4) 0.013(4) 0.019(3)
C16 0.051(4) 0.055(4) 0.102(5) 0.025(4) 0.008(3) 0.007(3)
C17 0.063(4) 0.141(7) 0.057(4) 0.035(4) 0.004(3) 0.028(4)
C18 0.075(4) 0.063(4) 0.070(4) 0.007(3) 0.021(3) 0.025(3)
C19 0.076(5) 0.126(6) 0.042(4) -0.002(4) -0.002(3) 0.030(4)
C20 0.072(4) 0.066(4) 0.055(3) 0.034(3) 0.025(3) 0.036(3)
C21 0.085(5) 0.072(4) 0.101(6) 0.047(4) 0.028(4) 0.034(4)
C22 0.116(7) 0.126(7) 0.090(6) 0.045(5) 0.017(5) 0.076(6)
C23 0.137(7) 0.085(5) 0.079(5) 0.043(4) 0.067(5) 0.057(5)
C24 0.048(3) 0.041(3) 0.036(3) 0.013(2) 0.012(2) 0.013(2)
C25 0.052(3) 0.039(3) 0.042(3) 0.017(2) 0.008(2) 0.013(2)
C26 0.046(3) 0.047(3) 0.055(3) 0.022(3) 0.018(2) 0.015(2)
C27 0.049(3) 0.051(3) 0.038(3) 0.016(2) 0.017(2) 0.017(2)
C28 0.048(3) 0.055(3) 0.033(3) 0.021(2) 0.015(2) 0.019(2)
C29 0.046(3) 0.041(3) 0.036(3) 0.015(2) 0.011(2) 0.015(2)
C30 0.104(6) 0.105(6) 0.053(4) 0.028(4) 0.020(4) 0.010(5)
C31 0.093(5) 0.056(4) 0.031(3) 0.002(3) 0.015(3) 0.003(3)
C32 0.247(12) 0.084(6) 0.088(6) 0.046(5) 0.096(7) 0.083(7)
C33 0.43(3) 0.076(6) 0.138(10) 0.044(6) 0.199(16) 0.064(11)
C34 0.34(2) 0.109(10) 0.068(7) -0.001(6) 0.083(10) -0.098(12)
C35 0.087(6) 0.216(13) 0.086(7) 0.020(8) 0.033(5) -0.040(7)
C36 0.069(5) 0.206(10) 0.056(4) 0.047(5) 0.022(4) -0.007(6)

loop_
_atom_type_symbol
_atom_type_description
_atom_type_scat_dispersion_real
_atom_type_scat_dispersion_imag
_atom_type_scat_source
C C 0.0033 0.0016 'International Tables Vol C Tables 4.2.6.8 and 6.1.1.4'
H H 0.0000 0.0000 'International Tables Vol C Tables 4.2.6.8 and 6.1.1.4'
O O 0.0106 0.0060 'International Tables Vol C Tables 4.2.6.8 and 6.1.1.4'
P P 0.1023 0.0942 'International Tables Vol C Tables 4.2.6.8 and 6.1.1.4'
Cl Cl 0.1484 0.1585 'International Tables Vol C Tables 4.2.6.8 and 6.1.1.4'
N N 0.0061 0.0033 'International Tables Vol C Tables 4.2.6.8 and 6.1.1.4'

loop_
_geom_angle_atom_site_label_1
_geom_angle_atom_site_label_2
_geom_angle_atom_site_label_3
_geom_angle
_geom_angle_site_symmetry_1
_geom_angle_site_symmetry_3
_geom_angle_publ_flag
O2 P O1 117.00(19) . . ?
O2 P O3 120.1(2) . . ?
O1 P O3 122.82(19) . . ?
O2 P N 92.93(19) . . ?
O1 P N 92.93(19) . . ?
O3 P N 87.71(19) . . ?
O2 P O4 90.28(17) . . ?
O1 P O4 89.45(17) . . ?
O3 P O4 86.96(16) . . ?
N P O4 174.63(19) . . ?
C1 O1 P 128.5(3) . . ?
C13 O2 P 125.8(3) . . ?
C24 O3 P 116.7(3) . . ?
C29 O4 P 113.2(3) . . ?
C31 N C30 112.1(5) . . ?
C31 N P 119.7(3) . . ?
C30 N P 119.8(4) . . ?
C6 C1 C2 122.7(5) . . ?
C6 C1 O1 117.1(4) . . ?
C2 C1 O1 120.1(4) . . ?
C3 C2 C1 116.4(5) . . ?
C3 C2 C14 119.5(5) . . ?
C1 C2 C14 124.0(5) . . ?
C2 C3 C4 123.5(5) . . ?
C5 C4 C3 117.0(5) . . ?
C5 C4 C18 121.6(5) . . ?
C3 C4 C18 121.4(6) . . ?
C6 C5 C4 122.1(5) . . ?
C5 C6 C1 118.1(5) . . ?
C5 C6 C7 119.4(5) . . ?
C1 C6 C7 122.4(4) . . ?
C6 C7 C8 113.9(4) . . ?
C9 C8 C13 119.0(5) . . ?
C9 C8 C7 119.3(5) . . ?
C13 C8 C7 121.7(4) . . ?
C8 C9 C10 120.0(6) . . ?
C11 C10 C9 119.3(5) . . ?
C11 C10 C19 119.6(6) . . ?
C9 C10 C19 121.0(6) . . ?
C12 C11 C10 121.8(6) . . ?
C11 C12 C13 116.7(5) . . ?
C11 C12 C20 119.1(5) . . ?
C13 C12 C20 124.2(5) . . ?
C8 C13 C12 122.6(5) . . ?
C8 C13 O2 117.9(5) . . ?
C12 C13 O2 119.4(5) . . ?
C17 C14 C15 108.9(6) . . ?
C17 C14 C16 108.7(6) . . ?
C15 C14 C16 105.3(5) . . ?
C17 C14 C2 109.4(5) . . ?
C15 C14 C2 113.0(5) . . ?
C16 C14 C2 111.3(5) . . ?
C23 C20 C21 109.3(6) . . ?
C23 C20 C22 109.1(6) . . ?
C21 C20 C22 106.9(6) . . ?
C23 C20 C12 109.3(5) . . ?
C21 C20 C12 111.3(5) . . ?
C22 C20 C12 110.9(5) . . ?
C25 C24 O3 126.2(4) . . ?
C25 C24 C29 123.8(5) . . ?
O3 C24 C29 109.9(4) . . ?
C24 C25 C26 117.5(5) . . ?
C24 C25 Cl1 120.8(4) . . ?
C26 C25 Cl1 121.6(4) . . ?
C27 C26 C25 119.9(5) . . ?
C27 C26 Cl2 119.9(4) . . ?
C25 C26 Cl2 120.2(4) . . ?
C26 C27 C28 121.1(4) . . ?
C26 C27 Cl3 119.9(4) . . ?
C28 C27 Cl3 119.0(4) . . ?
C29 C28 C27 117.9(5) . . ?
C29 C28 Cl4 118.6(4) . . ?
C27 C28 Cl4 123.5(4) . . ?
O4 C29 C24 113.0(4) . . ?
O4 C29 C28 127.2(4) . . ?
C24 C29 C28 119.8(4) . . ?
C32 C31 C36 120.8(8) . . ?
C32 C31 N 121.3(8) . . ?
C36 C31 N 117.3(7) . . ?
C31 C32 C33 120.8(13) . . ?
C34 C33 C32 122.5(17) . . ?
C33 C34 C35 120.9(11) . . ?
C36 C35 C34 116.0(12) . . ?
C35 C36 C31 118.9(11) . . ?

loop_
_geom_bond_atom_site_label_1
_geom_bond_atom_site_label_2
_geom_bond_distance
_geom_bond_site_symmetry_2
_geom_bond_publ_flag
P O2 1.595(4) . ?
P O1 1.607(4) . ?
P O3 1.661(4) . ?
P N 1.727(4) . ?
P O4 1.769(3) . ?
Cl1 C25 1.712(5) . ?
Cl2 C26 1.724(5) . ?
Cl3 C27 1.716(5) . ?
Cl4 C28 1.710(5) . ?
O1 C1 1.415(6) . ?
O2 C13 1.414(6) . ?
O3 C24 1.372(6) . ?
O4 C29 1.325(6) . ?
N C31 1.426(7) . ?
N C30 1.442(8) . ?
C1 C6 1.387(7) . ?
C1 C2 1.393(7) . ?
C2 C3 1.387(7) . ?
C2 C14 1.543(7) . ?
C3 C4 1.395(8) . ?
C4 C5 1.390(8) . ?
C4 C18 1.502(8) . ?
C5 C6 1.384(7) . ?
C6 C7 1.513(7) . ?
C7 C8 1.528(8) . ?
C8 C9 1.366(7) . ?
C8 C13 1.389(7) . ?
C9 C10 1.409(9) . ?
C10 C11 1.389(9) . ?
C10 C19 1.536(8) . ?
C11 C12 1.382(8) . ?
C12 C13 1.399(7) . ?
C12 C20 1.568(8) . ?
C14 C17 1.513(8) . ?
C14 C15 1.517(8) . ?
C14 C16 1.537(8) . ?
C20 C23 1.509(8) . ?
C20 C21 1.523(9) . ?
C20 C22 1.539(9) . ?
C24 C25 1.361(7) . ?
C24 C29 1.377(7) . ?
C25 C26 1.408(7) . ?
C26 C27 1.395(7) . ?
C27 C28 1.410(7) . ?
C28 C29 1.388(6) . ?
C31 C32 1.361(10) . ?
C31 C36 1.409(12) . ?
C32 C33 1.380(15) . ?
C33 C34 1.26(3) . ?
C34 C35 1.52(2) . ?
C35 C36 1.408(12) . ?

loop_
_cod_related_entry_id
_cod_related_entry_database
_cod_related_entry_code
1 ChemSpider 30661053
